data_7041681
loop_
_publ_author_name
'Purkait, Suranjana'
'Aull\'on, Gabriel'
'Zangrando, Ennio'
'Chakraborty, Prateeti'

_publ_section_title
;
 Group 12 metal complexes of
 (2-piperazine-1-yl-ethyl)-pyridin-2-yl-methylene-amine: rare
 participation of terminal piperazine N in coordination leads to
 structural diversity.
;
_journal_issue 7
_journal_name_full 'Dalton transactions (Cambridge, England : 2003)'
_journal_page_first 2184
_journal_page_last 2195
_journal_paper_doi 10.1039/c6dt04578b
_journal_volume 46
_journal_year 2017
_chemical_formula_moiety 'C12 H19 Cl2 N4 Zn, C12 H18 Cl7 N4 O Zn2, 2H2O'
_chemical_formula_sum 'C24 H41 Cl7 N8 O2 Zn3'
_chemical_formula_weight 917.91
_space_group_crystal_system triclinic
_space_group_IT_number 2
_space_group_name_Hall '-P 1'
_space_group_name_H-M_alt 'P -1'
_symmetry_space_group_name_Hall '-P 1'
_symmetry_space_group_name_H-M 'P -1'
_atom_sites_solution_hydrogens mixed
_audit_creation_method SHELXL-2014/7
_audit_update_record
;
2017-01-10 deposited with the CCDC.
2017-01-12 downloaded from the CCDC.
;
_cell_angle_alpha 106.014(5)
_cell_angle_beta 97.668(5)
_cell_angle_gamma 103.406(5)
_cell_formula_units_Z 1
_cell_length_a 8.246(5)
_cell_length_b 8.486(5)
_cell_length_c 14.876(5)
_cell_measurement_reflns_used 1794
_cell_measurement_temperature 293(2)
_cell_measurement_theta_max 20.36
_cell_measurement_theta_min 2.26
_cell_volume 951.4(9)
_computing_cell_refinement 'BRUKER SMART'
_computing_data_collection 'BRUKER SMART'
_computing_data_reduction 'BRUKER SAINT'
_computing_molecular_graphics 'Ortep3 for Windows (Farrugia,1997)'
_computing_publication_material 'Wingx 2013.03 (Farrugia, 1999)'
_computing_structure_refinement 'SHELXL-2014/7 (Sheldrick, 2014)'
_computing_structure_solution 'SHELX97 (Sheldrick, 2008)'
_diffrn_ambient_temperature 293(2)
_diffrn_measured_fraction_theta_full 0.997
_diffrn_measured_fraction_theta_max 0.997
_diffrn_measurement_device_type 'BRUKER SMART APEX CCD DIFFRACTOMETER'
_diffrn_measurement_method 'OMEGA-PHI SCAN'
_diffrn_radiation_monochromator graphite
_diffrn_radiation_source 'fine-focus sealed tube'
_diffrn_radiation_type MoK\a
_diffrn_radiation_wavelength 0.71073
_diffrn_reflns_av_R_equivalents 0.0400
_diffrn_reflns_av_unetI/netI 0.0379
_diffrn_reflns_Laue_measured_fraction_full 0.997
_diffrn_reflns_Laue_measured_fraction_max 0.997
_diffrn_reflns_limit_h_max 7
_diffrn_reflns_limit_h_min -8
_diffrn_reflns_limit_k_max 8
_diffrn_reflns_limit_k_min -9
_diffrn_reflns_limit_l_max 15
_diffrn_reflns_limit_l_min -15
_diffrn_reflns_number 9161
_diffrn_reflns_point_group_measured_fraction_full 0.997
_diffrn_reflns_point_group_measured_fraction_max 0.997
_diffrn_reflns_theta_full 23.124
_diffrn_reflns_theta_max 23.124
_diffrn_reflns_theta_min 2.546
_exptl_absorpt_coefficient_mu 2.402
_exptl_absorpt_correction_T_max 0.58
_exptl_absorpt_correction_T_min 0.38
_exptl_absorpt_correction_type multi-scan
_exptl_absorpt_process_details 'BRUKER SADABS'
_exptl_crystal_colour yellow
_exptl_crystal_density_diffrn 1.602
_exptl_crystal_description block
_exptl_crystal_F_000 466
_exptl_crystal_size_max 0.34
_exptl_crystal_size_mid 0.28
_exptl_crystal_size_min 0.26
_refine_diff_density_max 1.276
_refine_diff_density_min -0.609
_refine_diff_density_rms 0.098
_refine_ls_extinction_method none
_refine_ls_goodness_of_fit_ref 1.039
_refine_ls_hydrogen_treatment constr
_refine_ls_matrix_type full
_refine_ls_number_parameters 218
_refine_ls_number_reflns 2370
_refine_ls_number_restraints 0
_refine_ls_restrained_S_all 1.039
_refine_ls_R_factor_all 0.0534
_refine_ls_R_factor_gt 0.0466
_refine_ls_shift/su_max 0.000
_refine_ls_shift/su_mean 0.000
_refine_ls_structure_factor_coef Fsqd
_refine_ls_weighting_details 'w=1/[\s^2^(Fo^2^)+(0.0888P)^2^+1.8625P] where P=(Fo^2^+2Fc^2^)/3'
_refine_ls_weighting_scheme calc
_refine_ls_wR_factor_gt 0.1352
_refine_ls_wR_factor_ref 0.1416
_reflns_Friedel_coverage 0.000
_reflns_number_gt 2077
_reflns_number_total 2370
_reflns_threshold_expression 'I > 2\s(I)'
_cod_data_source_file c6dt04578b2.cif
_cod_data_source_block 1
_cod_depositor_comments
;
The following automatic conversions were performed:

'_exptl_absorpt_correction_type' value 'MULTI-SCAN' changed to
'multi-scan' according to
/usr/data/users/saulius/crontab/automatic-downloads/rss-feeds/RSC/lib/dictionaries/cif_core.dic
dictionary named 'cif_core.dic' version 2.4.2 from 2011-04-26.

Automatic conversion script
Id: cif_fix_values 4268 2015-11-12 08:31:59Z antanas 

 Adding full bibliography for 7041680--7041682.cif.
;
_cod_database_code 7041681
_shelx_shelxl_version_number 2014/7
_shelx_space_group_comment
;
The symmetry employed for this shelxl refinement is uniquely defined
by the following loop, which should always be used as a source of
symmetry information in preference to the above space-group names.
They are only intended as comments.
;

loop_
_space_group_symop_operation_xyz
'x, y, z'
'-x, -y, -z'

loop_
_atom_site_label
_atom_site_type_symbol
_atom_site_fract_x
_atom_site_fract_y
_atom_site_fract_z
_atom_site_U_iso_or_equiv
_atom_site_adp_type
_atom_site_occupancy
_atom_site_site_symmetry_order
_atom_site_calc_flag
_atom_site_refinement_flags_posn
_atom_site_refinement_flags_adp
_atom_site_refinement_flags_occupancy
_atom_site_disorder_assembly
_atom_site_disorder_group
Zn1 Zn 0.44283(7) 0.35014(8) 0.12415(5) 0.0418(3) Uani 1 1 d . . . . .
Zn2 Zn 1.01844(17) 0.66065(18) 0.47335(10) 0.0511(4) Uani 0.5 1 d . . P . .
Cl1 Cl 0.44351(18) 0.16831(18) 0.21021(11) 0.0506(4) Uani 1 1 d . . . . .
Cl2 Cl 0.67447(18) 0.40630(19) 0.06260(11) 0.0507(4) Uani 1 1 d . . . . .
N1 N 0.2680(6) 0.1639(6) -0.0107(3) 0.0443(12) Uani 1 1 d . . . . .
N2 N 0.2214(6) 0.4235(6) 0.1196(4) 0.0442(12) Uani 1 1 d . . . . .
N3 N 0.5201(6) 0.6267(6) 0.2550(3) 0.0448(12) Uani 1 1 d . . . . .
N4 N 0.8185(7) 0.6879(8) 0.4018(4) 0.0646(15) Uani 1 1 d . . . . .
H4A H 0.9039 0.6550 0.4269 0.078 Uiso 1 1 calc R U . . .
H4B H 0.8241 0.7917 0.4393 0.078 Uiso 0.5 1 calc R U P . .
C1 C 0.2949(8) 0.0353(8) -0.0755(4) 0.0463(14) Uani 1 1 d . . . . .
H1 H 0.4016 0.0160 -0.0676 0.056 Uiso 1 1 calc R U . . .
C2 C 0.1698(8) -0.0718(8) -0.1548(5) 0.0537(16) Uani 1 1 d . . . . .
H2 H 0.1921 -0.1616 -0.1988 0.064 Uiso 1 1 calc R U . . .
C3 C 0.0125(8) -0.0424(9) -0.1670(5) 0.0585(17) Uani 1 1 d . . . . .
H3 H -0.0733 -0.1121 -0.2196 0.070 Uiso 1 1 calc R U . . .
C4 C -0.0163(7) 0.0906(8) -0.1008(5) 0.0511(16) Uani 1 1 d . . . . .
H4 H -0.1219 0.1123 -0.1080 0.061 Uiso 1 1 calc R U . . .
C5 C 0.1133(7) 0.1925(8) -0.0229(4) 0.0447(14) Uani 1 1 d . . . . .
C6 C 0.0962(7) 0.3360(8) 0.0503(4) 0.0467(15) Uani 1 1 d . . . . .
H6 H -0.0063 0.3645 0.0469 0.056 Uiso 1 1 calc R U . . .
C7 C 0.2143(8) 0.5729(8) 0.1927(5) 0.0550(17) Uani 1 1 d . . . . .
H7A H 0.1842 0.5426 0.2478 0.066 Uiso 1 1 calc R U . . .
H7B H 0.1287 0.6209 0.1684 0.066 Uiso 1 1 calc R U . . .
C8 C 0.3864(9) 0.7005(8) 0.2207(5) 0.0579(17) Uani 1 1 d . . . . .
H8A H 0.4124 0.7349 0.1660 0.070 Uiso 1 1 calc R U . . .
H8B H 0.3856 0.8012 0.2709 0.070 Uiso 1 1 calc R U . . .
C9 C 0.5080(8) 0.6180(8) 0.3506(4) 0.0535(16) Uani 1 1 d . . . . .
H9A H 0.4014 0.5359 0.3466 0.064 Uiso 1 1 calc R U . . .
H9B H 0.5065 0.7288 0.3910 0.064 Uiso 1 1 calc R U . . .
C10 C 0.6539(8) 0.5670(9) 0.3961(5) 0.0587(17) Uani 1 1 d . . . . .
H10A H 0.6417 0.5657 0.4599 0.070 Uiso 1 1 calc R U . . .
H10B H 0.6514 0.4527 0.3586 0.070 Uiso 1 1 calc R U . . .
C11 C 0.8339(8) 0.6928(10) 0.3046(5) 0.0650(19) Uani 1 1 d . . . . .
H11A H 0.8346 0.5810 0.2650 0.078 Uiso 1 1 calc R U . . .
H11B H 0.9407 0.7741 0.3081 0.078 Uiso 1 1 calc R U . . .
C12 C 0.6888(9) 0.7431(8) 0.2605(5) 0.0608(18) Uani 1 1 d . . . . .
H12A H 0.6941 0.8584 0.2978 0.073 Uiso 1 1 calc R U . . .
H12B H 0.7003 0.7435 0.1965 0.073 Uiso 1 1 calc R U . . .
Cl3 Cl 0.9541(3) 0.6019(3) 0.61357(12) 0.0780(6) Uani 1 1 d . . . . .
Cl4 Cl 1.2304(5) 0.8908(5) 0.4857(4) 0.0930(15) Uani 0.5 1 d . . P . .
O1W O 0.5613(17) 0.8427(17) 0.5880(7) 0.103(4) Uani 0.5 1 d . . P . .
H11W H 0.5436 0.8170 0.6378 0.154 Uiso 0.5 1 d . U P . .
H12W H 0.5844 0.9507 0.6021 0.154 Uiso 0.5 1 d . U P . .
O2W O 0.8341(18) 0.986(3) 0.5282(11) 0.156(9) Uani 0.5 1 d . . P A 2
H21W H 0.9282 0.9962 0.5691 0.235 Uiso 0.5 1 d . U P B 2
H22W H 0.7620 0.8974 0.5358 0.235 Uiso 0.5 1 d . U P C 2

loop_
_atom_site_aniso_label
_atom_site_aniso_U_11
_atom_site_aniso_U_22
_atom_site_aniso_U_33
_atom_site_aniso_U_23
_atom_site_aniso_U_13
_atom_site_aniso_U_12
Zn1 0.0314(4) 0.0524(5) 0.0497(5) 0.0223(3) 0.0131(3) 0.0173(3)
Zn2 0.0414(8) 0.0556(9) 0.0454(8) 0.0054(6) 0.0012(6) 0.0105(6)
Cl1 0.0468(9) 0.0483(8) 0.0592(10) 0.0258(7) 0.0062(7) 0.0107(7)
Cl2 0.0384(8) 0.0639(10) 0.0550(9) 0.0209(7) 0.0195(7) 0.0162(7)
N1 0.030(3) 0.059(3) 0.050(3) 0.026(3) 0.009(2) 0.013(2)
N2 0.040(3) 0.055(3) 0.051(3) 0.027(2) 0.015(2) 0.022(2)
N3 0.055(3) 0.036(3) 0.043(3) 0.014(2) 0.013(2) 0.010(2)
N4 0.048(3) 0.083(4) 0.046(3) 0.014(3) -0.002(2) 0.000(3)
C1 0.046(4) 0.047(3) 0.052(4) 0.021(3) 0.016(3) 0.015(3)
C2 0.053(4) 0.050(4) 0.052(4) 0.016(3) 0.004(3) 0.007(3)
C3 0.046(4) 0.058(4) 0.060(4) 0.022(3) -0.005(3) -0.002(3)
C4 0.031(3) 0.057(4) 0.067(4) 0.033(4) 0.003(3) 0.005(3)
C5 0.036(3) 0.054(4) 0.056(4) 0.033(3) 0.011(3) 0.015(3)
C6 0.034(3) 0.065(4) 0.060(4) 0.038(3) 0.016(3) 0.024(3)
C7 0.067(4) 0.068(4) 0.052(4) 0.029(3) 0.025(3) 0.043(4)
C8 0.077(5) 0.052(4) 0.056(4) 0.022(3) 0.019(3) 0.032(4)
C9 0.055(4) 0.056(4) 0.050(4) 0.018(3) 0.017(3) 0.011(3)
C10 0.043(4) 0.079(5) 0.046(4) 0.021(3) 0.005(3) 0.003(3)
C11 0.049(4) 0.075(5) 0.050(4) 0.012(3) 0.007(3) -0.010(3)
C12 0.081(5) 0.041(3) 0.052(4) 0.014(3) 0.023(4) -0.003(3)
Cl3 0.0828(13) 0.1051(15) 0.0461(10) 0.0101(9) 0.0131(9) 0.0438(11)
Cl4 0.045(2) 0.060(2) 0.143(4) -0.001(2) 0.011(2) 0.0017(18)
O1W 0.127(11) 0.132(10) 0.049(6) 0.034(6) 0.032(6) 0.023(8)
O2W 0.071(9) 0.178(17) 0.122(12) -0.054(12) 0.037(8) -0.036(10)

loop_
_atom_type_symbol
_atom_type_description
_atom_type_scat_dispersion_real
_atom_type_scat_dispersion_imag
_atom_type_scat_source
C C 0.0033 0.0016 'International Tables Vol C Tables 4.2.6.8 and 6.1.1.4'
H H 0.0000 0.0000 'International Tables Vol C Tables 4.2.6.8 and 6.1.1.4'
N N 0.0061 0.0033 'International Tables Vol C Tables 4.2.6.8 and 6.1.1.4'
Cl Cl 0.1484 0.1585 'International Tables Vol C Tables 4.2.6.8 and 6.1.1.4'
Zn Zn 0.2839 1.4301 'International Tables Vol C Tables 4.2.6.8 and 6.1.1.4'
O O 0.0106 0.0060 'International Tables Vol C Tables 4.2.6.8 and 6.1.1.4'

loop_
_geom_angle_atom_site_label_1
_geom_angle_atom_site_label_2
_geom_angle_atom_site_label_3
_geom_angle
_geom_angle_site_symmetry_1
_geom_angle_site_symmetry_3
N2 Zn1 Cl2 134.75(14) . .
N2 Zn1 N1 75.75(19) . .
Cl2 Zn1 N1 97.01(13) . .
N2 Zn1 Cl1 110.73(14) . .
Cl2 Zn1 Cl1 114.52(6) . .
N1 Zn1 Cl1 97.93(13) . .
N2 Zn1 N3 75.76(18) . .
Cl2 Zn1 N3 96.61(12) . .
N1 Zn1 N3 150.12(17) . .
Cl1 Zn1 N3 100.38(12) . .
N4 Zn2 Cl4 105.0(2) . .
N4 Zn2 Cl3 105.45(19) . 2_766
Cl4 Zn2 Cl3 115.98(15) . 2_766
N4 Zn2 Cl3 109.32(18) . .
Cl4 Zn2 Cl3 119.82(16) . .
Cl3 Zn2 Cl3 100.49(8) 2_766 .
N4 Zn2 Zn2 117.86(19) . 2_766
Cl4 Zn2 Zn2 137.03(16) . 2_766
Cl3 Zn2 Zn2 50.93(7) 2_766 2_766
Cl3 Zn2 Zn2 49.56(7) . 2_766
C1 N1 C5 118.5(5) . .
C1 N1 Zn1 129.9(4) . .
C5 N1 Zn1 111.6(4) . .
C6 N2 C7 122.4(5) . .
C6 N2 Zn1 118.0(4) . .
C7 N2 Zn1 119.6(4) . .
C9 N3 C12 108.8(5) . .
C9 N3 C8 109.4(5) . .
C12 N3 C8 107.7(5) . .
C9 N3 Zn1 116.6(4) . .
C12 N3 Zn1 114.2(4) . .
C8 N3 Zn1 99.4(3) . .
C10 N4 C11 109.2(5) . .
C10 N4 Zn2 116.2(4) . .
C11 N4 Zn2 113.7(4) . .
C10 N4 H4A 109.8 . .
C11 N4 H4A 109.8 . .
C10 N4 H4B 109.8 . .
C11 N4 H4B 109.8 . .
Zn2 N4 H4B 97.3 . .
H4A N4 H4B 108.3 . .
N1 C1 C2 122.6(6) . .
N1 C1 H1 118.7 . .
C2 C1 H1 118.7 . .
C3 C2 C1 118.7(6) . .
C3 C2 H2 120.6 . .
C1 C2 H2 120.6 . .
C4 C3 C2 119.2(6) . .
C4 C3 H3 120.4 . .
C2 C3 H3 120.4 . .
C3 C4 C5 119.4(6) . .
C3 C4 H4 120.3 . .
C5 C4 H4 120.3 . .
N1 C5 C4 121.6(6) . .
N1 C5 C6 114.7(5) . .
C4 C5 C6 123.7(5) . .
N2 C6 C5 119.9(5) . .
N2 C6 H6 120.0 . .
C5 C6 H6 120.0 . .
N2 C7 C8 107.9(5) . .
N2 C7 H7A 110.1 . .
C8 C7 H7A 110.1 . .
N2 C7 H7B 110.1 . .
C8 C7 H7B 110.1 . .
H7A C7 H7B 108.4 . .
N3 C8 C7 110.8(5) . .
N3 C8 H8A 109.5 . .
C7 C8 H8A 109.5 . .
N3 C8 H8B 109.5 . .
C7 C8 H8B 109.5 . .
H8A C8 H8B 108.1 . .
N3 C9 C10 112.7(5) . .
N3 C9 H9A 109.0 . .
C10 C9 H9A 109.0 . .
N3 C9 H9B 109.0 . .
C10 C9 H9B 109.0 . .
H9A C9 H9B 107.8 . .
N4 C10 C9 110.4(6) . .
N4 C10 H10A 109.6 . .
C9 C10 H10A 109.6 . .
N4 C10 H10B 109.6 . .
C9 C10 H10B 109.6 . .
H10A C10 H10B 108.1 . .
N4 C11 C12 110.4(6) . .
N4 C11 H11A 109.6 . .
C12 C11 H11A 109.6 . .
N4 C11 H11B 109.6 . .
C12 C11 H11B 109.6 . .
H11A C11 H11B 108.1 . .
N3 C12 C11 112.7(5) . .
N3 C12 H12A 109.1 . .
C11 C12 H12A 109.1 . .
N3 C12 H12B 109.1 . .
C11 C12 H12B 109.1 . .
H12A C12 H12B 107.8 . .
Zn2 Cl3 Zn2 79.51(8) 2_766 .
O2W Cl4 Zn2 109.8(6) 2_776 .
H11W O1W H12W 107.7 . .
Cl4 O2W H21W 128.0 2_776 .
Cl4 O2W H22W 116.4 2_776 .
H21W O2W H22W 101.1 . .

loop_
_geom_bond_atom_site_label_1
_geom_bond_atom_site_label_2
_geom_bond_distance
_geom_bond_site_symmetry_2
Zn1 N2 2.060(5) .
Zn1 Cl2 2.2360(18) .
Zn1 N1 2.241(5) .
Zn1 Cl1 2.2610(18) .
Zn1 N3 2.481(5) .
Zn2 N4 1.937(6) .
Zn2 Cl4 2.244(5) .
Zn2 Cl3 2.326(3) 2_766
Zn2 Cl3 2.372(3) .
Zn2 Zn2 3.005(3) 2_766
N1 C1 1.326(8) .
N1 C5 1.351(7) .
N2 C6 1.272(8) .
N2 C7 1.444(8) .
N3 C9 1.459(8) .
N3 C12 1.486(8) .
N3 C8 1.488(8) .
N4 C10 1.475(8) .
N4 C11 1.479(9) .
N4 H4A 0.8900 .
N4 H4B 0.8900 .
C1 C2 1.390(9) .
C1 H1 0.9300 .
C2 C3 1.375(9) .
C2 H2 0.9300 .
C3 C4 1.369(9) .
C3 H3 0.9300 .
C4 C5 1.386(9) .
C4 H4 0.9300 .
C5 C6 1.442(9) .
C6 H6 0.9300 .
C7 C8 1.497(10) .
C7 H7A 0.9700 .
C7 H7B 0.9700 .
C8 H8A 0.9700 .
C8 H8B 0.9700 .
C9 C10 1.510(9) .
C9 H9A 0.9700 .
C9 H9B 0.9700 .
C10 H10A 0.9700 .
C10 H10B 0.9700 .
C11 C12 1.493(10) .
C11 H11A 0.9700 .
C11 H11B 0.9700 .
C12 H12A 0.9700 .
C12 H12B 0.9700 .
Cl3 Zn2 2.326(3) 2_766
Cl4 O2W 1.33(2) 2_776
O1W H11W 0.8500 .
O1W H12W 0.8500 .
O2W Cl4 1.33(2) 2_776
O2W H21W 0.8905 .
O2W H22W 0.8868 .

loop_
_geom_torsion_atom_site_label_1
_geom_torsion_atom_site_label_2
_geom_torsion_atom_site_label_3
_geom_torsion_atom_site_label_4
_geom_torsion
C5 N1 C1 C2 -0.6(8)
Zn1 N1 C1 C2 178.4(4)
N1 C1 C2 C3 0.6(9)
C1 C2 C3 C4 -0.2(9)
C2 C3 C4 C5 -0.1(9)
C1 N1 C5 C4 0.3(8)
Zn1 N1 C5 C4 -178.8(4)
C1 N1 C5 C6 -179.3(5)
Zn1 N1 C5 C6 1.5(6)
C3 C4 C5 N1 0.0(9)
C3 C4 C5 C6 179.6(5)
C7 N2 C6 C5 177.2(5)
Zn1 N2 C6 C5 -1.3(7)
N1 C5 C6 N2 -0.3(8)
C4 C5 C6 N2 -179.9(5)
C6 N2 C7 C8 -143.8(6)
Zn1 N2 C7 C8 34.6(6)
C9 N3 C8 C7 -74.4(6)
C12 N3 C8 C7 167.5(5)
Zn1 N3 C8 C7 48.2(5)
N2 C7 C8 N3 -57.9(6)
C12 N3 C9 C10 -54.8(7)
C8 N3 C9 C10 -172.2(5)
Zn1 N3 C9 C10 76.0(6)
C11 N4 C10 C9 -57.6(8)
Zn2 N4 C10 C9 172.1(4)
N3 C9 C10 N4 57.8(7)
C10 N4 C11 C12 57.9(7)
Zn2 N4 C11 C12 -170.5(4)
C9 N3 C12 C11 55.1(7)
C8 N3 C12 C11 173.6(5)
Zn1 N3 C12 C11 -77.1(6)
N4 C11 C12 N3 -57.7(7)
